data_7127462
loop_
_publ_author_name
'Xiang, Min'
'Li, Chen-Yi'
'Song, Xiang-Jia'
'Zou, Ying'
'Huang, Zhi-Cheng'
'Li, Xia'
'Tian, Fang'
'Wang, Li-Xin'

_publ_section_title
;
 Organocatalytic and enantioselective [4+2] cyclization between
 hydroxymaleimides and <i>ortho</i>-hydroxyphenyl <i>para</i>-quinone
 methide-selective preparation of chiral hemiketals.
;
_journal_issue 94
_journal_name_full 'Chemical communications (Cambridge, England)'
_journal_page_first 14825
_journal_page_last 14828
_journal_paper_doi 10.1039/d0cc06777f
_journal_volume 56
_journal_year 2020
_chemical_absolute_configuration ad
_chemical_formula_moiety 'C33 H37 N O5'
_chemical_formula_sum 'C33 H37 N O5'
_chemical_formula_weight 527.63
_space_group_crystal_system monoclinic
_space_group_IT_number 4
_space_group_name_Hall 'P 2yb'
_space_group_name_H-M_alt 'P 1 21 1'
_atom_sites_solution_hydrogens mixed
_atom_sites_solution_primary direct
_audit_creation_date 2019-07-04
_audit_creation_method
;
Olex2 1.2
(compiled 2018.05.29 svn.r3508 for OlexSys, GUI svn.r5506)
;
_audit_update_record
;
2020-03-18 deposited with the CCDC.	2020-10-29 downloaded from the CCDC.
;
_cell_angle_alpha 90
_cell_angle_beta 115.500(4)
_cell_angle_gamma 90
_cell_formula_units_Z 2
_cell_length_a 10.2748(4)
_cell_length_b 14.2248(3)
_cell_length_c 10.9525(3)
_cell_measurement_reflns_used 4337
_cell_measurement_temperature 293(2)
_cell_measurement_theta_max 70.7700
_cell_measurement_theta_min 4.4850
_cell_volume 1444.84(9)
_computing_cell_refinement
;
CrysAlisPro, Agilent Technologies,
Version 1.171.37.35 (release 13-08-2014 CrysAlis171 .NET)
(compiled Aug 13 2014,18:06:01)
;
_computing_data_collection
;
CrysAlisPro, Agilent Technologies,
Version 1.171.37.35 (release 13-08-2014 CrysAlis171 .NET)
(compiled Aug 13 2014,18:06:01)
;
_computing_data_reduction
;
CrysAlisPro, Agilent Technologies,
Version 1.171.37.35 (release 13-08-2014 CrysAlis171 .NET)
(compiled Aug 13 2014,18:06:01)
;
_computing_molecular_graphics 'Olex2 (Dolomanov et al., 2009)'
_computing_publication_material 'Olex2 (Dolomanov et al., 2009)'
_computing_structure_refinement 'ShelXL (Sheldrick, 2015)'
_computing_structure_solution 'ShelXS (Sheldrick, 2008)'
_diffrn_ambient_temperature 293(2)
_diffrn_detector 'CCD plate'
_diffrn_detector_area_resol_mean 16.2312
_diffrn_detector_type Eos
_diffrn_measured_fraction_theta_full 1.000
_diffrn_measured_fraction_theta_max 1.000
_diffrn_measurement_details
;
#__ type_ start__ end____ width___ exp.time_
  1 omega  -52.00   35.00   0.5000    1.0000
omega____ theta____ kappa____ phi______ frames
    -      -33.5000   57.0000    0.0000 174

#__ type_ start__ end____ width___ exp.time_
  2 omega  -50.00   -4.00   0.5000    1.0000
omega____ theta____ kappa____ phi______ frames
    -      -33.5000   57.0000   60.0000 92

#__ type_ start__ end____ width___ exp.time_
  3 omega -101.00  -20.00   0.5000    1.0000
omega____ theta____ kappa____ phi______ frames
    -      -33.5000  -57.0000 -150.0000 162

#__ type_ start__ end____ width___ exp.time_
  4 omega   57.00  101.00   0.5000    1.0000
omega____ theta____ kappa____ phi______ frames
    -       36.4734  178.0000 -120.0000 88

#__ type_ start__ end____ width___ exp.time_
  5 omega   74.00  106.00   0.5000    1.0000
omega____ theta____ kappa____ phi______ frames
    -       36.4734   77.0000 -180.0000 64

#__ type_ start__ end____ width___ exp.time_
  6 omega   71.00  108.00   0.5000    1.0000
omega____ theta____ kappa____ phi______ frames
    -       36.4734  178.0000  150.0000 74

#__ type_ start__ end____ width___ exp.time_
  7 omega   57.00  106.00   0.5000    1.0000
omega____ theta____ kappa____ phi______ frames
    -       36.4734  178.0000   90.0000 98

#__ type_ start__ end____ width___ exp.time_
  8 omega   20.00   46.00   0.5000    1.0000
omega____ theta____ kappa____ phi______ frames
    -       36.4734   77.0000  -60.0000 52

#__ type_ start__ end____ width___ exp.time_
  9 omega   18.00   58.00   0.5000    1.0000
omega____ theta____ kappa____ phi______ frames
    -       36.4734   77.0000 -180.0000 80

#__ type_ start__ end____ width___ exp.time_
 10 omega   18.00   82.00   0.5000    1.0000
omega____ theta____ kappa____ phi______ frames
    -       36.4734   57.0000   30.0000 128

#__ type_ start__ end____ width___ exp.time_
 11 omega   18.00   62.00   0.5000    1.0000
omega____ theta____ kappa____ phi______ frames
    -       36.4734  -19.0000   60.0000 88

#__ type_ start__ end____ width___ exp.time_
 12 omega   61.00  100.00   0.5000    1.0000
omega____ theta____ kappa____ phi______ frames
    -       36.4734   77.0000  -60.0000 78

#__ type_ start__ end____ width___ exp.time_
 13 omega  -27.00   18.00   0.5000    1.0000
omega____ theta____ kappa____ phi______ frames
    -       36.4734  -57.0000   60.0000 90

#__ type_ start__ end____ width___ exp.time_
 14 omega  -27.00   13.00   0.5000    1.0000
omega____ theta____ kappa____ phi______ frames
    -       36.4734  -19.0000   60.0000 80

#__ type_ start__ end____ width___ exp.time_
 15 omega   57.00  107.00   0.5000    1.0000
omega____ theta____ kappa____ phi______ frames
    -       36.4734  178.0000    0.0000 100

#__ type_ start__ end____ width___ exp.time_
 16 omega   59.00  109.00   0.5000    4.0000
omega____ theta____ kappa____ phi______ frames
    -      108.0000  -94.0000 -120.0000 100

#__ type_ start__ end____ width___ exp.time_
 17 omega   57.00  109.00   0.5000    4.0000
omega____ theta____ kappa____ phi______ frames
    -      108.0000  -94.0000  -30.0000 104

#__ type_ start__ end____ width___ exp.time_
 18 omega   39.00   96.00   0.5000    4.0000
omega____ theta____ kappa____ phi______ frames
    -      108.0000  -45.0000   90.0000 114

#__ type_ start__ end____ width___ exp.time_
 19 omega   88.00  177.00   0.5000    4.0000
omega____ theta____ kappa____ phi______ frames
    -      108.0000   45.0000  120.0000 178

#__ type_ start__ end____ width___ exp.time_
 20 omega   63.00  141.00   0.5000    4.0000
omega____ theta____ kappa____ phi______ frames
    -      108.0000  178.0000  -60.0000 156

#__ type_ start__ end____ width___ exp.time_
 21 omega  146.00  178.00   0.5000    4.0000
omega____ theta____ kappa____ phi______ frames
    -      108.0000   15.0000 -180.0000 64

#__ type_ start__ end____ width___ exp.time_
 22 omega   66.00   97.00   0.5000    4.0000
omega____ theta____ kappa____ phi______ frames
    -      108.0000   15.0000 -180.0000 62

#__ type_ start__ end____ width___ exp.time_
 23 omega   67.00   99.00   0.5000    4.0000
omega____ theta____ kappa____ phi______ frames
    -      108.0000  -94.0000  150.0000 64

#__ type_ start__ end____ width___ exp.time_
 24 omega   56.00   90.00   0.5000    4.0000
omega____ theta____ kappa____ phi______ frames
    -      108.0000  -45.0000 -120.0000 68

#__ type_ start__ end____ width___ exp.time_
 25 omega  142.00  171.00   0.5000    4.0000
omega____ theta____ kappa____ phi______ frames
    -      108.0000   61.0000 -180.0000 58

#__ type_ start__ end____ width___ exp.time_
 26 omega   89.00  169.00   0.5000    4.0000
omega____ theta____ kappa____ phi______ frames
    -      108.0000   45.0000   30.0000 160

#__ type_ start__ end____ width___ exp.time_
 27 omega   86.00  111.00   0.5000    4.0000
omega____ theta____ kappa____ phi______ frames
    -      108.0000 -111.0000   60.0000 50

#__ type_ start__ end____ width___ exp.time_
 28 omega   38.00   99.00   0.5000    4.0000
omega____ theta____ kappa____ phi______ frames
    -      108.0000  -45.0000 -180.0000 122

#__ type_ start__ end____ width___ exp.time_
 29 omega   85.00  111.00   0.5000    4.0000
omega____ theta____ kappa____ phi______ frames
    -      108.0000 -111.0000 -180.0000 52

#__ type_ start__ end____ width___ exp.time_
 30 omega   56.00  120.00   0.5000    4.0000
omega____ theta____ kappa____ phi______ frames
    -      108.0000  -61.0000  -60.0000 128

#__ type_ start__ end____ width___ exp.time_
 31 omega   99.00  126.00   0.5000    4.0000
omega____ theta____ kappa____ phi______ frames
    -      108.0000  -77.0000  -30.0000 54

#__ type_ start__ end____ width___ exp.time_
 32 omega   82.00  167.00   0.5000    4.0000
omega____ theta____ kappa____ phi______ frames
    -      108.0000   77.0000   60.0000 170

#__ type_ start__ end____ width___ exp.time_
 33 omega   82.00  136.00   0.5000    4.0000
omega____ theta____ kappa____ phi______ frames
    -      108.0000   30.0000 -180.0000 108

#__ type_ start__ end____ width___ exp.time_
 34 omega  133.00  176.00   0.5000    4.0000
omega____ theta____ kappa____ phi______ frames
    -      108.0000   61.0000  150.0000 86
;
_diffrn_measurement_device 'four-circle diffractometer'
_diffrn_measurement_device_type 'Xcalibur, Eos, Gemini'
_diffrn_measurement_method '\w scans'
_diffrn_orient_matrix_UB_11 0.0117010000
_diffrn_orient_matrix_UB_12 -0.0962327000
_diffrn_orient_matrix_UB_13 0.0685028000
_diffrn_orient_matrix_UB_21 0.1625236000
_diffrn_orient_matrix_UB_22 0.0163564000
_diffrn_orient_matrix_UB_23 0.0858789000
_diffrn_orient_matrix_UB_31 -0.0326358000
_diffrn_orient_matrix_UB_32 0.0469324000
_diffrn_orient_matrix_UB_33 0.1104710000
_diffrn_radiation_monochromator graphite
_diffrn_radiation_probe x-ray
_diffrn_radiation_type CuK\a
_diffrn_radiation_wavelength 1.54184
_diffrn_reflns_av_R_equivalents 0.0297
_diffrn_reflns_av_unetI/netI 0.0395
_diffrn_reflns_Laue_measured_fraction_full 1.000
_diffrn_reflns_Laue_measured_fraction_max 1.000
_diffrn_reflns_limit_h_max 8
_diffrn_reflns_limit_h_min -12
_diffrn_reflns_limit_k_max 16
_diffrn_reflns_limit_k_min -16
_diffrn_reflns_limit_l_max 13
_diffrn_reflns_limit_l_min -12
_diffrn_reflns_number 10407
_diffrn_reflns_point_group_measured_fraction_full 1.000
_diffrn_reflns_point_group_measured_fraction_max 1.000
_diffrn_reflns_theta_full 67.075
_diffrn_reflns_theta_max 67.075
_diffrn_reflns_theta_min 4.473
_diffrn_source 'Enhance (Cu) X-ray Source'
_exptl_absorpt_coefficient_mu 0.648
_exptl_absorpt_correction_T_max 1.00000
_exptl_absorpt_correction_T_min 0.81666
_exptl_absorpt_correction_type multi-scan
_exptl_absorpt_process_details
;
CrysAlisPro, Agilent Technologies,
Version 1.171.37.35 (release 13-08-2014 CrysAlis171 .NET)
(compiled Aug 13 2014,18:06:01)
Empirical absorption correction using spherical harmonics,
 implemented in SCALE3 ABSPACK scaling algorithm.
;
_exptl_crystal_colour colourless
_exptl_crystal_colour_primary colourless
_exptl_crystal_density_diffrn 1.213
_exptl_crystal_description block
_exptl_crystal_F_000 564
_exptl_crystal_size_max 0.15
_exptl_crystal_size_mid 0.11
_exptl_crystal_size_min 0.1
_refine_diff_density_max 0.222
_refine_diff_density_min -0.152
_refine_diff_density_rms 0.032
_refine_ls_abs_structure_details
;
 Flack x determined using 1920 quotients [(I+)-(I-)]/[(I+)+(I-)]
 (Parsons, Flack and Wagner, Acta Cryst. B69 (2013) 249-259).
;
_refine_ls_abs_structure_Flack -0.05(14)
_refine_ls_extinction_coef 0.0029(6)
_refine_ls_extinction_expression Fc^*^=kFc[1+0.001xFc^2^\l^3^/sin(2\q)]^-1/4^
_refine_ls_extinction_method 'SHELXL-2014/7 (Sheldrick 2014'
_refine_ls_goodness_of_fit_ref 1.049
_refine_ls_hydrogen_treatment mixed
_refine_ls_matrix_type full
_refine_ls_number_parameters 362
_refine_ls_number_reflns 5148
_refine_ls_number_restraints 51
_refine_ls_restrained_S_all 1.106
_refine_ls_R_factor_all 0.0486
_refine_ls_R_factor_gt 0.0436
_refine_ls_shift/su_max 0.001
_refine_ls_shift/su_mean 0.000
_refine_ls_structure_factor_coef Fsqd
_refine_ls_weighting_details 'w=1/[\s^2^(Fo^2^)+(0.0663P)^2^+0.0215P] where P=(Fo^2^+2Fc^2^)/3'
_refine_ls_weighting_scheme calc
_refine_ls_wR_factor_gt 0.1149
_refine_ls_wR_factor_ref 0.1214
_reflns_Friedel_coverage 0.914
_reflns_Friedel_fraction_full 1.000
_reflns_Friedel_fraction_max 1.000
_reflns_number_gt 4645
_reflns_number_total 5148
_reflns_threshold_expression 'I > 2\s(I)'
_cod_data_source_file d0cc06777f2.cif
_cod_data_source_block 201907173a
_cod_original_cell_volume 1444.85(8)
_cod_database_code 7127462
_shelx_shelxl_version_number 2014/7
_chemical_oxdiff_formula C20H20N4O4
_shelx_space_group_comment
;
The symmetry employed for this shelxl refinement is uniquely defined
by the following loop, which should always be used as a source of
symmetry information in preference to the above space-group names.
They are only intended as comments.
;
_shelx_estimated_absorpt_t_max 0.938
_shelx_estimated_absorpt_t_min 0.909
_reflns_odcompleteness_completeness 99.96
_reflns_odcompleteness_iscentric 1
_reflns_odcompleteness_theta 66.97
_olex2_refinement_description
;
1. Fixed Uiso
 At 1.2 times of:
  All C(H) groups, All C(H,H) groups
 At 1.5 times of:
  All C(H,H,H) groups, All O(H) groups
2. Rigid bond restraints
 C2, O3
 with sigma for 1-2 distances of 0.001 and sigma for 1-3 distances of 0.001
 C9, O3
 with sigma for 1-2 distances of 0.001 and sigma for 1-3 distances of 0.001
3. Uiso/Uaniso restraints and constraints
Uanis(C8) \\sim Ueq, Uanis(C13) \\sim Ueq, Uanis(C12) \\sim Ueq, Uanis(C11)
\\sim Ueq, Uanis(C10) \\sim Ueq, Uanis(C9) \\sim Ueq: with sigma of 0.01 and
sigma for terminal atoms of 0.02
Uanis(C2) \\sim Ueq, Uanis(O3) \\sim Ueq, Uanis(C9) \\sim Ueq: with sigma of
0.01 and sigma for terminal atoms of 0.02
4.a Riding coordinates:
 O5(H5)
4.b Ternary CH refined with riding coordinates:
 C7(H7)
4.c Secondary CH2 refined with riding coordinates:
 C5(H5A,H5B)
4.d Aromatic/amide H refined with riding coordinates:
 C10(H10), C11(H11), C12(H12), C13(H13), C15(H15), C19(H19), C29(H29),
 C30(H30), C31(H31), C32(H32), C33(H33)
4.e Idealised Me refined as rotating group:
 C6(H6A,H6B,H6C), C21(H21A,H21B,H21C), C22(H22A,H22B,H22C), C23(H23A,H23B,
 H23C), C25(H25A,H25B,H25C), C26(H26A,H26B,H26C), C27(H27A,H27B,H27C)
4.f Idealised tetrahedral OH refined as rotating group:
 O2(H2)
;
_olex2_submission_special_instructions 'No special instructions were received'

loop_
_space_group_symop_operation_xyz
'x, y, z'
'-x, y+1/2, -z'

loop_
_atom_site_label
_atom_site_type_symbol
_atom_site_fract_x
_atom_site_fract_y
_atom_site_fract_z
_atom_site_U_iso_or_equiv
_atom_site_adp_type
_atom_site_occupancy
_atom_site_site_symmetry_order
_atom_site_calc_flag
_atom_site_refinement_flags_posn
_atom_site_refinement_flags_adp
_atom_site_refinement_flags_occupancy
_atom_site_disorder_assembly
_atom_site_disorder_group
C1 C 0.5836(4) 0.2478(2) 0.6215(3) 0.0563(9) Uani 1 1 d . . . . .
C2 C 0.4922(4) 0.2598(2) 0.4679(3) 0.0490(6) Uani 1 1 d . U . . .
C3 C 0.5046(3) 0.3656(2) 0.4418(3) 0.0429(6) Uani 1 1 d . . . . .
C4 C 0.5485(3) 0.4081(2) 0.5837(3) 0.0444(6) Uani 1 1 d . . . . .
C5 C 0.6285(4) 0.3833(3) 0.4006(4) 0.0590(9) Uani 1 1 d . . . . .
H5A H 0.7156 0.3545 0.4675 0.071 Uiso 1 1 calc R . . . .
H5B H 0.6053 0.3522 0.3148 0.071 Uiso 1 1 calc R . . . .
C6 C 0.6590(5) 0.4864(4) 0.3870(5) 0.0819(13) Uani 1 1 d . . . . .
H6A H 0.5732 0.5159 0.3218 0.123 Uiso 1 1 calc GR . . . .
H6B H 0.7343 0.4913 0.3577 0.123 Uiso 1 1 calc GR . . . .
H6C H 0.6887 0.5170 0.4729 0.123 Uiso 1 1 calc GR . . . .
C7 C 0.3617(4) 0.4131(2) 0.3448(3) 0.0463(7) Uani 1 1 d . . . . .
H7 H 0.3758 0.4812 0.3574 0.056 Uiso 1 1 calc R . . . .
C8 C 0.2504(4) 0.3859(3) 0.3925(3) 0.0551(8) Uani 1 1 d . U . . .
C9 C 0.2511(4) 0.2958(3) 0.4401(3) 0.0610(8) Uani 1 1 d . U . . .
C10 C 0.1484(5) 0.2648(5) 0.4824(4) 0.0918(17) Uani 1 1 d . U . . .
H10 H 0.1493 0.2038 0.5132 0.110 Uiso 1 1 calc R . . . .
C11 C 0.0438(6) 0.3302(8) 0.4762(5) 0.116(3) Uani 1 1 d . U . . .
H11 H -0.0288 0.3111 0.5000 0.140 Uiso 1 1 calc R . . . .
C12 C 0.0449(6) 0.4207(7) 0.4365(5) 0.114(3) Uani 1 1 d . U . . .
H12 H -0.0223 0.4636 0.4387 0.137 Uiso 1 1 calc R . . . .
C13 C 0.1469(5) 0.4485(4) 0.3930(4) 0.0855(16) Uani 1 1 d . U . . .
H13 H 0.1462 0.5099 0.3636 0.103 Uiso 1 1 calc R . . . .
C14 C 0.3116(3) 0.3932(2) 0.1937(3) 0.0441(7) Uani 1 1 d . . . . .
C15 C 0.2784(3) 0.4676(2) 0.1045(3) 0.0453(7) Uani 1 1 d . . . . .
H15 H 0.2912 0.5286 0.1381 0.054 Uiso 1 1 calc R . . . .
C16 C 0.2258(4) 0.4538(2) -0.0353(3) 0.0453(7) Uani 1 1 d . . . . .
C17 C 0.2113(3) 0.3609(2) -0.0811(3) 0.0459(7) Uani 1 1 d . . . . .
C18 C 0.2428(4) 0.2834(2) 0.0059(3) 0.0439(7) Uani 1 1 d . . . . .
C19 C 0.2915(4) 0.3022(2) 0.1437(3) 0.0452(7) Uani 1 1 d . . . . .
H19 H 0.3109 0.2522 0.2037 0.054 Uiso 1 1 calc R . . . .
C20 C 0.1842(4) 0.5381(2) -0.1345(3) 0.0558(8) Uani 1 1 d . . . . .
C21 C 0.2033(7) 0.6306(3) -0.0593(5) 0.0881(16) Uani 1 1 d . . . . .
H21A H 0.1448 0.6305 -0.0107 0.132 Uiso 1 1 calc GR . . . .
H21B H 0.1746 0.6816 -0.1230 0.132 Uiso 1 1 calc GR . . . .
H21C H 0.3028 0.6382 0.0032 0.132 Uiso 1 1 calc GR . . . .
C22 C 0.2790(6) 0.5424(3) -0.2107(5) 0.0759(11) Uani 1 1 d . . . . .
H22A H 0.3786 0.5450 -0.1468 0.114 Uiso 1 1 calc GR . . . .
H22B H 0.2551 0.5975 -0.2667 0.114 Uiso 1 1 calc GR . . . .
H22C H 0.2626 0.4875 -0.2662 0.114 Uiso 1 1 calc GR . . . .
C23 C 0.0230(5) 0.5310(3) -0.2349(4) 0.0757(12) Uani 1 1 d . . . . .
H23A H 0.0087 0.4776 -0.2929 0.113 Uiso 1 1 calc GR . . . .
H23B H -0.0056 0.5872 -0.2887 0.113 Uiso 1 1 calc GR . . . .
H23C H -0.0342 0.5239 -0.1855 0.113 Uiso 1 1 calc GR . . . .
C24 C 0.2270(4) 0.1811(2) -0.0440(3) 0.0513(8) Uani 1 1 d . . . . .
C25 C 0.3293(6) 0.1620(3) -0.1102(5) 0.0766(12) Uani 1 1 d . . . . .
H25A H 0.3004 0.1991 -0.1909 0.115 Uiso 1 1 calc GR . . . .
H25B H 0.3254 0.0965 -0.1329 0.115 Uiso 1 1 calc GR . . . .
H25C H 0.4260 0.1783 -0.0482 0.115 Uiso 1 1 calc GR . . . .
C26 C 0.0719(6) 0.1602(3) -0.1459(5) 0.0828(13) Uani 1 1 d . . . . .
H26A H 0.0086 0.1678 -0.1029 0.124 Uiso 1 1 calc GR . . . .
H26B H 0.0658 0.0968 -0.1779 0.124 Uiso 1 1 calc GR . . . .
H26C H 0.0442 0.2029 -0.2209 0.124 Uiso 1 1 calc GR . . . .
C27 C 0.2683(6) 0.1122(3) 0.0744(4) 0.0798(14) Uani 1 1 d . . . . .
H27A H 0.3679 0.1210 0.1358 0.120 Uiso 1 1 calc GR . . . .
H27B H 0.2539 0.0489 0.0407 0.120 Uiso 1 1 calc GR . . . .
H27C H 0.2092 0.1236 0.1209 0.120 Uiso 1 1 calc GR . . . .
C28 C 0.6635(3) 0.3514(2) 0.8232(3) 0.0433(6) Uani 1 1 d . . . . .
C29 C 0.8106(4) 0.3561(2) 0.8969(4) 0.0550(7) Uani 1 1 d . . . . .
H29 H 0.8716 0.3508 0.8544 0.066 Uiso 1 1 calc R . . . .
C30 C 0.8665(5) 0.3688(3) 1.0355(4) 0.0695(11) Uani 1 1 d . . . . .
H30 H 0.9657 0.3717 1.0870 0.083 Uiso 1 1 calc R . . . .
C31 C 0.7755(5) 0.3772(3) 1.0975(3) 0.0705(12) Uani 1 1 d . . . . .
H31 H 0.8138 0.3864 1.1905 0.085 Uiso 1 1 calc R . . . .
C32 C 0.6301(6) 0.3721(3) 1.0239(4) 0.0689(10) Uani 1 1 d . . . . .
H32 H 0.5695 0.3772 1.0667 0.083 Uiso 1 1 calc R . . . .
C33 C 0.5722(4) 0.3592(3) 0.8848(3) 0.0551(8) Uani 1 1 d . . . . .
H33 H 0.4729 0.3559 0.8339 0.066 Uiso 1 1 calc R . . . .
N1 N 0.6015(3) 0.33605(18) 0.6793(2) 0.0459(6) Uani 1 1 d . . . . .
O1 O 0.6276(5) 0.1752(2) 0.6799(3) 0.0920(12) Uani 1 1 d . . . . .
O2 O 0.5398(3) 0.20101(18) 0.3959(3) 0.0649(7) Uani 1 1 d . . . . .
H2 H 0.5315 0.1462 0.4146 0.097 Uiso 1 1 calc GR . . . .
O3 O 0.3510(3) 0.22990(19) 0.4436(3) 0.0643(6) Uani 1 1 d . U . . .
O4 O 0.5426(3) 0.48893(16) 0.6116(2) 0.0601(7) Uani 1 1 d . . . . .
O5 O 0.1652(4) 0.34123(19) -0.2164(2) 0.0699(8) Uani 1 1 d . . . . .
H5 H 0.1954 0.3141 -0.2756 0.39(10) Uiso 1 1 d R . . . .

loop_
_atom_site_aniso_label
_atom_site_aniso_U_11
_atom_site_aniso_U_22
_atom_site_aniso_U_33
_atom_site_aniso_U_23
_atom_site_aniso_U_13
_atom_site_aniso_U_12
C1 0.078(2) 0.0418(18) 0.0390(17) 0.0025(14) 0.0153(16) 0.0097(16)
C2 0.0665(15) 0.0396(15) 0.0364(15) -0.0040(12) 0.0178(14) 0.0054(13)
C3 0.0519(15) 0.0423(15) 0.0300(13) -0.0003(11) 0.0134(11) 0.0042(12)
C4 0.0525(16) 0.0396(16) 0.0358(14) -0.0027(12) 0.0139(12) 0.0012(12)
C5 0.0567(18) 0.073(2) 0.0476(17) 0.0043(16) 0.0228(15) 0.0049(17)
C6 0.076(3) 0.090(3) 0.081(3) 0.020(2) 0.035(2) -0.011(2)
C7 0.0604(18) 0.0378(14) 0.0334(14) -0.0045(11) 0.0133(13) 0.0078(13)
C8 0.0503(17) 0.079(2) 0.0271(13) -0.0109(14) 0.0084(12) 0.0099(16)
C9 0.0578(19) 0.086(2) 0.0340(14) -0.0132(16) 0.0151(14) -0.0128(14)
C10 0.069(3) 0.164(5) 0.041(2) -0.011(2) 0.0234(18) -0.032(3)
C11 0.062(3) 0.236(8) 0.053(3) -0.031(4) 0.027(2) -0.012(4)
C12 0.065(3) 0.212(8) 0.056(3) -0.031(4) 0.018(2) 0.039(4)
C13 0.068(2) 0.134(4) 0.0419(18) -0.019(2) 0.0120(17) 0.038(3)
C14 0.0531(16) 0.0403(15) 0.0319(14) -0.0047(11) 0.0116(12) 0.0037(12)
C15 0.0580(17) 0.0354(15) 0.0360(14) -0.0055(11) 0.0142(13) 0.0043(12)
C16 0.0552(17) 0.0390(15) 0.0363(15) -0.0006(12) 0.0145(13) 0.0005(13)
C17 0.0561(16) 0.0447(16) 0.0307(13) -0.0041(12) 0.0129(12) -0.0002(13)
C18 0.0549(16) 0.0371(14) 0.0373(14) -0.0060(11) 0.0176(13) -0.0019(12)
C19 0.0589(17) 0.0386(15) 0.0332(14) 0.0014(12) 0.0151(12) 0.0037(13)
C20 0.078(2) 0.0412(16) 0.0407(15) 0.0046(14) 0.0186(16) 0.0043(16)
C21 0.154(5) 0.0390(18) 0.065(2) 0.0068(18) 0.041(3) 0.009(2)
C22 0.102(3) 0.061(2) 0.068(2) 0.013(2) 0.040(2) -0.003(2)
C23 0.085(3) 0.068(3) 0.063(2) 0.019(2) 0.021(2) 0.021(2)
C24 0.073(2) 0.0359(16) 0.0411(16) -0.0096(12) 0.0210(15) -0.0051(14)
C25 0.112(4) 0.052(2) 0.076(3) -0.0114(19) 0.049(3) 0.009(2)
C26 0.088(3) 0.061(2) 0.079(3) -0.018(2) 0.016(2) -0.021(2)
C27 0.139(4) 0.0336(17) 0.062(2) -0.0048(16) 0.039(3) -0.007(2)
C28 0.0576(17) 0.0319(13) 0.0335(13) 0.0029(11) 0.0130(12) 0.0018(13)
C29 0.0550(17) 0.0442(16) 0.0547(18) 0.0009(14) 0.0132(14) 0.0016(14)
C30 0.069(2) 0.0471(19) 0.055(2) 0.0003(15) -0.0091(17) 0.0001(16)
C31 0.111(3) 0.0480(18) 0.0339(15) 0.0003(14) 0.013(2) 0.0016(19)
C32 0.105(3) 0.061(2) 0.0485(19) -0.0011(16) 0.040(2) 0.001(2)
C33 0.0616(19) 0.0562(19) 0.0447(16) -0.0022(14) 0.0204(15) -0.0037(16)
N1 0.0586(14) 0.0391(13) 0.0325(12) 0.0002(10) 0.0125(11) 0.0028(11)
O1 0.149(3) 0.0462(15) 0.0468(14) 0.0041(12) 0.0098(17) 0.0201(17)
O2 0.0911(19) 0.0498(13) 0.0472(12) -0.0061(11) 0.0235(13) 0.0189(13)
O3 0.0786(14) 0.0545(14) 0.0566(14) -0.0049(11) 0.0260(13) -0.0126(10)
O4 0.0869(18) 0.0395(12) 0.0379(11) -0.0021(9) 0.0116(11) 0.0040(11)
O5 0.116(2) 0.0518(14) 0.0317(11) -0.0062(10) 0.0216(13) -0.0008(14)

loop_
_atom_type_symbol
_atom_type_description
_atom_type_scat_dispersion_real
_atom_type_scat_dispersion_imag
_atom_type_scat_source
C C 0.0181 0.0091 'International Tables Vol C Tables 4.2.6.8 and 6.1.1.4'
H H 0.0000 0.0000 'International Tables Vol C Tables 4.2.6.8 and 6.1.1.4'
N N 0.0311 0.0180 'International Tables Vol C Tables 4.2.6.8 and 6.1.1.4'
O O 0.0492 0.0322 'International Tables Vol C Tables 4.2.6.8 and 6.1.1.4'

loop_
_geom_angle_atom_site_label_1
_geom_angle_atom_site_label_2
_geom_angle_atom_site_label_3
_geom_angle
_geom_angle_site_symmetry_1
_geom_angle_site_symmetry_3
_geom_angle_publ_flag
N1 C1 C2 107.3(3) . . ?
O1 C1 C2 126.2(3) . . ?
O1 C1 N1 126.5(3) . . ?
C1 C2 C3 104.4(3) . . ?
O2 C2 C1 111.0(3) . . ?
O2 C2 C3 114.0(3) . . ?
O2 C2 O3 107.3(3) . . ?
O3 C2 C1 105.3(3) . . ?
O3 C2 C3 114.5(3) . . ?
C4 C3 C2 101.9(2) . . ?
C4 C3 C5 108.1(3) . . ?
C4 C3 C7 107.5(2) . . ?
C5 C3 C2 110.8(3) . . ?
C5 C3 C7 112.8(3) . . ?
C7 C3 C2 115.0(3) . . ?
N1 C4 C3 108.6(2) . . ?
O4 C4 C3 127.4(3) . . ?
O4 C4 N1 124.0(3) . . ?
C3 C5 H5A 108.6 . . ?
C3 C5 H5B 108.6 . . ?
H5A C5 H5B 107.6 . . ?
C6 C5 C3 114.6(3) . . ?
C6 C5 H5A 108.6 . . ?
C6 C5 H5B 108.6 . . ?
C5 C6 H6A 109.5 . . ?
C5 C6 H6B 109.5 . . ?
C5 C6 H6C 109.5 . . ?
H6A C6 H6B 109.5 . . ?
H6A C6 H6C 109.5 . . ?
H6B C6 H6C 109.5 . . ?
C3 C7 H7 107.1 . . ?
C8 C7 C3 106.8(3) . . ?
C8 C7 H7 107.1 . . ?
C8 C7 C14 112.1(3) . . ?
C14 C7 C3 116.0(2) . . ?
C14 C7 H7 107.1 . . ?
C9 C8 C7 119.4(3) . . ?
C9 C8 C13 118.2(4) . . ?
C13 C8 C7 122.5(4) . . ?
C8 C9 C10 122.5(5) . . ?
O3 C9 C8 121.5(3) . . ?
O3 C9 C10 115.9(5) . . ?
C9 C10 H10 121.7 . . ?
C9 C10 C11 116.6(7) . . ?
C11 C10 H10 121.7 . . ?
C10 C11 H11 118.9 . . ?
C12 C11 C10 122.1(6) . . ?
C12 C11 H11 118.9 . . ?
C11 C12 H12 120.2 . . ?
C11 C12 C13 119.5(6) . . ?
C13 C12 H12 120.2 . . ?
C8 C13 H13 119.5 . . ?
C12 C13 C8 120.9(6) . . ?
C12 C13 H13 119.5 . . ?
C15 C14 C7 119.3(3) . . ?
C15 C14 C19 119.1(3) . . ?
C19 C14 C7 121.5(3) . . ?
C14 C15 H15 119.1 . . ?
C14 C15 C16 121.9(3) . . ?
C16 C15 H15 119.1 . . ?
C15 C16 C20 121.2(3) . . ?
C17 C16 C15 117.1(3) . . ?
C17 C16 C20 121.7(3) . . ?
C16 C17 C18 122.8(3) . . ?
O5 C17 C16 120.8(3) . . ?
O5 C17 C18 116.4(3) . . ?
C17 C18 C24 123.0(3) . . ?
C19 C18 C17 117.1(3) . . ?
C19 C18 C24 119.9(3) . . ?
C14 C19 C18 121.9(3) . . ?
C14 C19 H19 119.0 . . ?
C18 C19 H19 119.0 . . ?
C21 C20 C16 111.0(3) . . ?
C21 C20 C22 107.2(4) . . ?
C21 C20 C23 106.9(4) . . ?
C22 C20 C16 111.4(3) . . ?
C22 C20 C23 110.6(3) . . ?
C23 C20 C16 109.6(3) . . ?
C20 C21 H21A 109.5 . . ?
C20 C21 H21B 109.5 . . ?
C20 C21 H21C 109.5 . . ?
H21A C21 H21B 109.5 . . ?
H21A C21 H21C 109.5 . . ?
H21B C21 H21C 109.5 . . ?
C20 C22 H22A 109.5 . . ?
C20 C22 H22B 109.5 . . ?
C20 C22 H22C 109.5 . . ?
H22A C22 H22B 109.5 . . ?
H22A C22 H22C 109.5 . . ?
H22B C22 H22C 109.5 . . ?
C20 C23 H23A 109.5 . . ?
C20 C23 H23B 109.5 . . ?
C20 C23 H23C 109.5 . . ?
H23A C23 H23B 109.5 . . ?
H23A C23 H23C 109.5 . . ?
H23B C23 H23C 109.5 . . ?
C25 C24 C18 110.3(3) . . ?
C26 C24 C18 111.1(3) . . ?
C26 C24 C25 109.3(4) . . ?
C26 C24 C27 108.3(4) . . ?
C27 C24 C18 110.8(3) . . ?
C27 C24 C25 106.8(4) . . ?
C24 C25 H25A 109.5 . . ?
C24 C25 H25B 109.5 . . ?
C24 C25 H25C 109.5 . . ?
H25A C25 H25B 109.5 . . ?
H25A C25 H25C 109.5 . . ?
H25B C25 H25C 109.5 . . ?
C24 C26 H26A 109.5 . . ?
C24 C26 H26B 109.5 . . ?
C24 C26 H26C 109.5 . . ?
H26A C26 H26B 109.5 . . ?
H26A C26 H26C 109.5 . . ?
H26B C26 H26C 109.5 . . ?
C24 C27 H27A 109.5 . . ?
C24 C27 H27B 109.5 . . ?
C24 C27 H27C 109.5 . . ?
H27A C27 H27B 109.5 . . ?
H27A C27 H27C 109.5 . . ?
H27B C27 H27C 109.5 . . ?
C29 C28 C33 121.2(3) . . ?
C29 C28 N1 120.4(3) . . ?
C33 C28 N1 118.4(3) . . ?
C28 C29 H29 120.6 . . ?
C28 C29 C30 118.8(4) . . ?
C30 C29 H29 120.6 . . ?
C29 C30 H30 119.9 . . ?
C31 C30 C29 120.2(4) . . ?
C31 C30 H30 119.9 . . ?
C30 C31 H31 119.7 . . ?
C32 C31 C30 120.6(3) . . ?
C32 C31 H31 119.7 . . ?
C31 C32 H32 120.0 . . ?
C31 C32 C33 120.0(4) . . ?
C33 C32 H32 120.0 . . ?
C28 C33 C32 119.2(4) . . ?
C28 C33 H33 120.4 . . ?
C32 C33 H33 120.4 . . ?
C1 N1 C4 113.0(2) . . ?
C1 N1 C28 123.2(3) . . ?
C4 N1 C28 123.7(2) . . ?
C2 O2 H2 109.5 . . ?
C9 O3 C2 119.3(3) . . ?
C17 O5 H5 141.6 . . ?

loop_
_geom_bond_atom_site_label_1
_geom_bond_atom_site_label_2
_geom_bond_distance
_geom_bond_site_symmetry_2
_geom_bond_publ_flag
C1 C2 1.543(4) . ?
C1 N1 1.382(4) . ?
C1 O1 1.197(5) . ?
C2 C3 1.548(4) . ?
C2 O2 1.376(4) . ?
C2 O3 1.423(5) . ?
C3 C4 1.543(4) . ?
C3 C5 1.543(5) . ?
C3 C7 1.548(4) . ?
C4 N1 1.397(4) . ?
C4 O4 1.198(4) . ?
C5 H5A 0.9700 . ?
C5 H5B 0.9700 . ?
C5 C6 1.521(6) . ?
C6 H6A 0.9600 . ?
C6 H6B 0.9600 . ?
C6 H6C 0.9600 . ?
C7 H7 0.9800 . ?
C7 C8 1.498(5) . ?
C7 C14 1.533(4) . ?
C8 C9 1.382(6) . ?
C8 C13 1.389(5) . ?
C9 C10 1.394(6) . ?
C9 O3 1.379(5) . ?
C10 H10 0.9300 . ?
C10 C11 1.401(11) . ?
C11 H11 0.9300 . ?
C11 C12 1.361(12) . ?
C12 H12 0.9300 . ?
C12 C13 1.382(9) . ?
C13 H13 0.9300 . ?
C14 C15 1.380(4) . ?
C14 C19 1.387(4) . ?
C15 H15 0.9300 . ?
C15 C16 1.401(4) . ?
C16 C17 1.399(4) . ?
C16 C20 1.549(4) . ?
C17 C18 1.401(4) . ?
C17 O5 1.376(4) . ?
C18 C19 1.396(4) . ?
C18 C24 1.538(4) . ?
C19 H19 0.9300 . ?
C20 C21 1.519(5) . ?
C20 C22 1.533(6) . ?
C20 C23 1.547(6) . ?
C21 H21A 0.9600 . ?
C21 H21B 0.9600 . ?
C21 H21C 0.9600 . ?
C22 H22A 0.9600 . ?
C22 H22B 0.9600 . ?
C22 H22C 0.9600 . ?
C23 H23A 0.9600 . ?
C23 H23B 0.9600 . ?
C23 H23C 0.9600 . ?
C24 C25 1.537(6) . ?
C24 C26 1.530(6) . ?
C24 C27 1.533(5) . ?
C25 H25A 0.9600 . ?
C25 H25B 0.9600 . ?
C25 H25C 0.9600 . ?
C26 H26A 0.9600 . ?
C26 H26B 0.9600 . ?
C26 H26C 0.9600 . ?
C27 H27A 0.9600 . ?
C27 H27B 0.9600 . ?
C27 H27C 0.9600 . ?
C28 C29 1.375(5) . ?
C28 C33 1.375(5) . ?
C28 N1 1.440(4) . ?
C29 H29 0.9300 . ?
C29 C30 1.385(6) . ?
C30 H30 0.9300 . ?
C30 C31 1.376(7) . ?
C31 H31 0.9300 . ?
C31 C32 1.360(7) . ?
C32 H32 0.9300 . ?
C32 C33 1.388(5) . ?
C33 H33 0.9300 . ?
O2 H2 0.8200 . ?
O5 H5 0.9155 . ?

loop_
_geom_hbond_atom_site_label_D
_geom_hbond_atom_site_label_H
_geom_hbond_atom_site_label_A
_geom_hbond_distance_DH
_geom_hbond_distance_HA
_geom_hbond_distance_DA
_geom_hbond_angle_DHA
_geom_hbond_site_symmetry_A
O2 H2 O4 0.82 2.34 3.125(4) 160.3 2_646

loop_
_geom_torsion_atom_site_label_1
_geom_torsion_atom_site_label_2
_geom_torsion_atom_site_label_3
_geom_torsion_atom_site_label_4
_geom_torsion
_geom_torsion_site_symmetry_1
_geom_torsion_site_symmetry_2
_geom_torsion_site_symmetry_3
_geom_torsion_site_symmetry_4
_geom_torsion_publ_flag
C1 C2 C3 C4 -21.2(3) . . . . ?
C1 C2 C3 C5 93.6(3) . . . . ?
C1 C2 C3 C7 -137.1(3) . . . . ?
C1 C2 O3 C9 94.9(3) . . . . ?
C2 C1 N1 C4 -6.9(4) . . . . ?
C2 C1 N1 C28 170.9(3) . . . . ?
C2 C3 C4 N1 18.2(3) . . . . ?
C2 C3 C4 O4 -163.2(4) . . . . ?
C2 C3 C5 C6 -173.9(3) . . . . ?
C2 C3 C7 C8 48.6(3) . . . . ?
C2 C3 C7 C14 -77.2(4) . . . . ?
C3 C2 O3 C9 -19.2(4) . . . . ?
C3 C4 N1 C1 -7.6(4) . . . . ?
C3 C4 N1 C28 174.7(3) . . . . ?
C3 C7 C8 C9 -38.3(4) . . . . ?
C3 C7 C8 C13 140.5(3) . . . . ?
C3 C7 C14 C15 -127.6(3) . . . . ?
C3 C7 C14 C19 56.0(4) . . . . ?
C4 C3 C5 C6 -63.1(4) . . . . ?
C4 C3 C7 C8 -64.0(3) . . . . ?
C4 C3 C7 C14 170.2(3) . . . . ?
C5 C3 C4 N1 -98.6(3) . . . . ?
C5 C3 C4 O4 80.0(4) . . . . ?
C5 C3 C7 C8 177.0(3) . . . . ?
C5 C3 C7 C14 51.2(4) . . . . ?
C7 C3 C4 N1 139.4(3) . . . . ?
C7 C3 C4 O4 -42.0(5) . . . . ?
C7 C3 C5 C6 55.6(4) . . . . ?
C7 C8 C9 C10 -178.1(3) . . . . ?
C7 C8 C9 O3 -0.7(4) . . . . ?
C7 C8 C13 C12 179.4(4) . . . . ?
C7 C14 C15 C16 -177.0(3) . . . . ?
C7 C14 C19 C18 178.5(3) . . . . ?
C8 C7 C14 C15 109.3(4) . . . . ?
C8 C7 C14 C19 -67.1(4) . . . . ?
C8 C9 C10 C11 -0.8(5) . . . . ?
C8 C9 O3 C2 33.0(4) . . . . ?
C9 C8 C13 C12 -1.7(6) . . . . ?
C9 C10 C11 C12 -2.7(7) . . . . ?
C10 C9 O3 C2 -149.4(3) . . . . ?
C10 C11 C12 C13 4.0(8) . . . . ?
C11 C12 C13 C8 -1.7(7) . . . . ?
C13 C8 C9 C10 3.0(5) . . . . ?
C13 C8 C9 O3 -179.6(3) . . . . ?
C14 C7 C8 C9 89.8(3) . . . . ?
C14 C7 C8 C13 -91.4(4) . . . . ?
C14 C15 C16 C17 -1.5(5) . . . . ?
C14 C15 C16 C20 177.9(3) . . . . ?
C15 C14 C19 C18 2.1(5) . . . . ?
C15 C16 C17 C18 2.0(5) . . . . ?
C15 C16 C17 O5 -177.7(3) . . . . ?
C15 C16 C20 C21 -2.1(5) . . . . ?
C15 C16 C20 C22 117.2(4) . . . . ?
C15 C16 C20 C23 -120.0(4) . . . . ?
C16 C17 C18 C19 -0.5(5) . . . . ?
C16 C17 C18 C24 180.0(3) . . . . ?
C17 C16 C20 C21 177.2(4) . . . . ?
C17 C16 C20 C22 -63.4(4) . . . . ?
C17 C16 C20 C23 59.3(4) . . . . ?
C17 C18 C19 C14 -1.6(5) . . . . ?
C17 C18 C24 C25 62.3(5) . . . . ?
C17 C18 C24 C26 -59.1(5) . . . . ?
C17 C18 C24 C27 -179.6(4) . . . . ?
C19 C14 C15 C16 -0.5(5) . . . . ?
C19 C18 C24 C25 -117.2(4) . . . . ?
C19 C18 C24 C26 121.4(4) . . . . ?
C19 C18 C24 C27 0.9(5) . . . . ?
C20 C16 C17 C18 -177.4(3) . . . . ?
C20 C16 C17 O5 2.9(5) . . . . ?
C24 C18 C19 C14 177.9(3) . . . . ?
C28 C29 C30 C31 -0.4(5) . . . . ?
C29 C28 C33 C32 0.0(5) . . . . ?
C29 C28 N1 C1 84.6(4) . . . . ?
C29 C28 N1 C4 -97.9(4) . . . . ?
C29 C30 C31 C32 0.7(6) . . . . ?
C30 C31 C32 C33 -0.6(6) . . . . ?
C31 C32 C33 C28 0.3(6) . . . . ?
C33 C28 C29 C30 0.1(5) . . . . ?
C33 C28 N1 C1 -94.1(4) . . . . ?
C33 C28 N1 C4 83.4(4) . . . . ?
N1 C1 C2 C3 18.2(4) . . . . ?
N1 C1 C2 O2 141.5(3) . . . . ?
N1 C1 C2 O3 -102.7(3) . . . . ?
N1 C28 C29 C30 -178.6(3) . . . . ?
N1 C28 C33 C32 178.7(3) . . . . ?
O1 C1 C2 C3 -163.4(4) . . . . ?
O1 C1 C2 O2 -40.1(6) . . . . ?
O1 C1 C2 O3 75.7(5) . . . . ?
O1 C1 N1 C4 174.7(4) . . . . ?
O1 C1 N1 C28 -7.5(6) . . . . ?
O2 C2 C3 C4 -142.6(3) . . . . ?
O2 C2 C3 C5 -27.8(4) . . . . ?
O2 C2 C3 C7 101.6(3) . . . . ?
O2 C2 O3 C9 -146.8(3) . . . . ?
O3 C2 C3 C4 93.4(3) . . . . ?
O3 C2 C3 C5 -151.8(3) . . . . ?
O3 C2 C3 C7 -22.5(4) . . . . ?
O3 C9 C10 C11 -178.4(4) . . . . ?
O4 C4 N1 C1 173.8(4) . . . . ?
O4 C4 N1 C28 -4.0(5) . . . . ?
O5 C17 C18 C19 179.2(3) . . . . ?
O5 C17 C18 C24 -0.3(5) . . . . ?
